data_2023106
loop_
_publ_author_name
'Upmann, Daniel'
'Bockfeld, Dirk'
'Jones, Peter G.'
'T\^arcoveanu, Eliza'

_publ_section_title
;
 Crystal structures of fourteen halochalcogenylphosphonium
 tetrahalogenidoaurates(III)
;
_journal_coeditor_code YZ2053
_journal_issue 5
_journal_name_full 'Acta Crystallographica Section E Crystallographic Communications'
_journal_paper_doi 10.1107/S2056989024002780
_journal_volume 80
_journal_year 2024
_chemical_formula_iupac '(C9 H21 Br P Se) [Au Br4]'
_chemical_formula_moiety 'C9 H21 Br P Se +, Au Br4 -'
_chemical_formula_sum 'C9 H21 Au Br5 P Se'
_chemical_formula_weight 835.70
_chemical_name_systematic
;
(Bromoselanyl)tris(propan-2-yl)phosphonium
tetrabromidoaurate(III)
;
_space_group_crystal_system triclinic
_space_group_IT_number 2
_space_group_name_Hall '-P 1'
_space_group_name_H-M_alt 'P -1'
_atom_sites_solution_hydrogens geom
_atom_sites_solution_primary direct
_atom_sites_solution_secondary difmap
_audit_creation_method SHELXL-2019/3
_cell_angle_alpha 76.817(5)
_cell_angle_beta 82.668(5)
_cell_angle_gamma 87.728(4)
_cell_formula_units_Z 2
_cell_length_a 7.9212(4)
_cell_length_b 8.0606(4)
_cell_length_c 15.2911(8)
_cell_measurement_reflns_used 16838
_cell_measurement_temperature 100(2)
_cell_measurement_theta_max 30.8426
_cell_measurement_theta_min 2.5874
_cell_volume 942.77(9)
_computing_cell_refinement
;
CrysAlisPro, Version 1.171.35.21 (Rigaku OD, 2015)
;
_computing_data_collection
;
CrysAlisPro, Version 1.171.35.21 (Rigaku OD, 2015)
;
_computing_data_reduction
;
CrysAlisPro, Version 1.171.35.21 (Rigaku OD, 2015)
;
_computing_molecular_graphics
;
Bruker XP, Version 5.1 (Bruker, 1998)
;
_computing_publication_material
;
SHELXL-2019/3 (Sheldrick, 2015)
;
_computing_structure_refinement
;
SHELXL-2019/3 (Sheldrick, 2015)
;
_computing_structure_solution
;
SHELXS-97 (Sheldrick, 2008)
;
_diffrn_ambient_temperature 100(2)
_diffrn_detector_area_resol_mean 16.1419
_diffrn_measured_fraction_theta_full 0.992
_diffrn_measured_fraction_theta_max 0.948
_diffrn_measurement_device_type 'Oxford Diffraction Xcalibur, Eos'
_diffrn_measurement_method '\w scan'
_diffrn_radiation_type MoK\a
_diffrn_radiation_wavelength 0.71073
_diffrn_reflns_av_R_equivalents 0.0569
_diffrn_reflns_av_unetI/netI 0.0315
_diffrn_reflns_limit_h_max 11
_diffrn_reflns_limit_h_min -11
_diffrn_reflns_limit_k_max 11
_diffrn_reflns_limit_k_min -11
_diffrn_reflns_limit_l_max 22
_diffrn_reflns_limit_l_min -22
_diffrn_reflns_number 69642
_diffrn_reflns_theta_full 30.000
_diffrn_reflns_theta_max 30.912
_diffrn_reflns_theta_min 2.593
_diffrn_source 'Enhance (Mo) X-ray Source'
_exptl_absorpt_coefficient_mu 20.394
_exptl_absorpt_correction_T_max 1.00000
_exptl_absorpt_correction_T_min 0.43353
_exptl_absorpt_correction_type multi-scan
_exptl_absorpt_process_details
;
(CrysAlisPro; Rigaku OD, 2015)
;
_exptl_crystal_colour red
_exptl_crystal_density_diffrn 2.944
_exptl_crystal_density_method 'not measured'
_exptl_crystal_description plate
_exptl_crystal_F_000 756
_exptl_crystal_size_max 0.1
_exptl_crystal_size_mid 0.1
_exptl_crystal_size_min 0.05
_refine_diff_density_max 1.534
_refine_diff_density_min -1.013
_refine_ls_extinction_coef 0.00116(7)
_refine_ls_extinction_expression '<i>F</i>~c~^*^ = <i>kF</i>~c~[1 + 0.001 <i>F</i>~c~^2^\l^3^/sin(2\q)]^-1/4^'
_refine_ls_extinction_method
;
<i>SHELXL2019/3</i> (Sheldrick, 2015)
;
_refine_ls_goodness_of_fit_ref 1.057
_refine_ls_hydrogen_treatment constr
_refine_ls_matrix_type full
_refine_ls_number_parameters 164
_refine_ls_number_reflns 5661
_refine_ls_number_restraints 0
_refine_ls_restrained_S_all 1.057
_refine_ls_R_factor_all 0.0347
_refine_ls_R_factor_gt 0.0244
_refine_ls_shift/su_max 0.001
_refine_ls_shift/su_mean 0.000
_refine_ls_structure_factor_coef Fsqd
_refine_ls_weighting_details 'w=1/[\s^2^(Fo^2^)+(0.0173P)^2^+0.8539P] where P=(Fo^2^+2Fc^2^)/3'
_refine_ls_weighting_scheme calc
_refine_ls_wR_factor_gt 0.0423
_refine_ls_wR_factor_ref 0.0447
_reflns_number_gt 4881
_reflns_number_total 5661
_reflns_threshold_expression 'I > 2\s(I)'
_cod_data_source_file yz2053.cif
_cod_data_source_block 21b
_cod_original_cell_volume 942.78(9)
_cod_database_code 2023106
_shelx_space_group_comment
;
The symmetry employed for this shelxl refinement is uniquely defined
by the following loop, which should always be used as a source of
symmetry information in preference to the above space-group names.
They are only intended as comments.
;
_shelx_estimated_absorpt_t_min 0.235
_shelx_estimated_absorpt_t_max 0.429

loop_
_space_group_symop_operation_xyz
'x, y, z'
'-x, -y, -z'

loop_
_atom_site_type_symbol
_atom_site_label
_atom_site_fract_x
_atom_site_fract_y
_atom_site_fract_z
_atom_site_U_iso_or_equiv
_atom_site_adp_type
_atom_site_calc_flag
_atom_site_occupancy
_atom_site_disorder_assembly
_atom_site_disorder_group
P P1 0.69684(11) 0.75293(10) 0.25729(6) 0.01015(16) Uani d 1 . .
Se Se1 0.89396(4) 0.54763(4) 0.28517(2) 0.01562(8) Uani d 1 . .
Br Br1 0.85395(5) 0.42244(4) 0.16722(2) 0.01794(8) Uani d 1 . .
C C1 0.7009(4) 0.8501(4) 0.3543(2) 0.0149(7) Uani d 1 . .
H H1 0.823646 0.866198 0.358989 0.018 Uiso calc 1 . .
C C2 0.4967(4) 0.6579(4) 0.2481(2) 0.0124(6) Uani d 1 . .
H H2 0.515433 0.614546 0.191261 0.015 Uiso calc 1 . .
C C3 0.7589(4) 0.9128(4) 0.1533(2) 0.0124(6) Uani d 1 . .
H H3 0.684416 1.015095 0.156099 0.015 Uiso calc 1 . .
C C11 0.6179(5) 1.0273(4) 0.3422(3) 0.0203(8) Uani d 1 . .
H H11A 0.496182 1.018268 0.338242 0.031 Uiso calc 1 . .
H H11B 0.671710 1.101572 0.286496 0.031 Uiso calc 1 . .
H H11C 0.632581 1.075411 0.394026 0.031 Uiso calc 1 . .
C C12 0.6281(5) 0.7327(5) 0.4448(2) 0.0199(7) Uani d 1 . .
H H12A 0.662665 0.774416 0.495204 0.030 Uiso calc 1 . .
H H12B 0.671987 0.616491 0.447476 0.030 Uiso calc 1 . .
H H12C 0.503620 0.732766 0.449240 0.030 Uiso calc 1 . .
C C21 0.4418(5) 0.5047(4) 0.3243(3) 0.0187(7) Uani d 1 . .
H H21A 0.404408 0.543359 0.380078 0.028 Uiso calc 1 . .
H H21B 0.538022 0.425173 0.333956 0.028 Uiso calc 1 . .
H H21C 0.347723 0.447235 0.307976 0.028 Uiso calc 1 . .
C C22 0.3559(5) 0.7941(4) 0.2344(3) 0.0189(7) Uani d 1 . .
H H22A 0.253104 0.743321 0.222620 0.028 Uiso calc 1 . .
H H22B 0.393905 0.886888 0.182871 0.028 Uiso calc 1 . .
H H22C 0.330599 0.839065 0.289114 0.028 Uiso calc 1 . .
C C31 0.9421(4) 0.9693(4) 0.1496(2) 0.0164(7) Uani d 1 . .
H H31A 1.020134 0.873840 0.143993 0.025 Uiso calc 1 . .
H H31B 0.955442 1.005973 0.205176 0.025 Uiso calc 1 . .
H H31C 0.968212 1.064298 0.097271 0.025 Uiso calc 1 . .
C C32 0.7299(5) 0.8572(4) 0.0675(2) 0.0181(7) Uani d 1 . .
H H32A 0.754886 0.952060 0.014995 0.027 Uiso calc 1 . .
H H32B 0.611020 0.823421 0.071968 0.027 Uiso calc 1 . .
H H32C 0.805043 0.760364 0.060500 0.027 Uiso calc 1 . .
Au Au1 0.500000 0.500000 0.000000 0.01216(5) Uani d 1 . .
Br Br2 0.75282(5) 0.32913(4) -0.02174(2) 0.02058(8) Uani d 1 . .
Br Br3 0.39035(5) 0.28624(4) 0.13212(2) 0.01930(8) Uani d 1 . .
Au Au2 1.000000 0.000000 0.500000 0.01012(5) Uani d 1 . .
Br Br4 1.11176(4) 0.13772(4) 0.34673(2) 0.01553(7) Uani d 1 . .
Br Br5 1.08990(5) -0.27636(4) 0.47199(2) 0.01712(8) Uani d 1 . .

loop_
_atom_site_aniso_label
_atom_site_aniso_U_11
_atom_site_aniso_U_22
_atom_site_aniso_U_33
_atom_site_aniso_U_12
_atom_site_aniso_U_13
_atom_site_aniso_U_23
P1 0.0091(4) 0.0110(3) 0.0099(4) 0.0006(3) -0.0010(3) -0.0017(3)
Se1 0.01397(17) 0.01460(15) 0.01786(18) 0.00421(12) -0.00391(14) -0.00242(13)
Br1 0.01892(18) 0.01379(15) 0.02116(18) 0.00242(12) -0.00027(15) -0.00571(13)
C1 0.0148(17) 0.0170(15) 0.0135(17) -0.0009(13) -0.0024(14) -0.0044(13)
C2 0.0105(16) 0.0122(14) 0.0152(17) -0.0020(12) -0.0025(13) -0.0036(12)
C3 0.0156(17) 0.0112(14) 0.0099(15) -0.0001(12) 0.0002(13) -0.0021(12)
C11 0.025(2) 0.0156(16) 0.023(2) 0.0032(14) -0.0040(16) -0.0100(14)
C12 0.0208(19) 0.0255(18) 0.0142(18) -0.0045(15) -0.0009(15) -0.0063(14)
C21 0.0156(18) 0.0158(15) 0.0231(19) -0.0059(13) 0.0021(15) -0.0027(14)
C22 0.0124(17) 0.0197(16) 0.0226(19) 0.0023(13) -0.0001(15) -0.0020(14)
C31 0.0145(17) 0.0179(16) 0.0148(17) -0.0008(13) 0.0017(14) -0.0013(13)
C32 0.026(2) 0.0162(15) 0.0108(16) -0.0042(14) -0.0005(15) -0.0015(13)
Au1 0.01495(10) 0.01110(8) 0.01053(9) 0.00066(6) -0.00267(7) -0.00217(6)
Br2 0.02075(19) 0.02002(16) 0.01994(18) 0.00683(13) -0.00135(15) -0.00417(14)
Br3 0.02334(19) 0.01676(15) 0.01494(17) -0.00107(13) -0.00055(15) 0.00151(13)
Au2 0.00935(9) 0.01033(8) 0.01101(9) 0.00037(6) -0.00181(7) -0.00286(6)
Br4 0.01799(18) 0.01418(14) 0.01292(16) 0.00031(12) 0.00141(14) -0.00183(12)
Br5 0.02189(18) 0.01260(14) 0.01684(17) 0.00474(12) -0.00159(14) -0.00453(12)

loop_
_atom_type_symbol
_atom_type_description
_atom_type_scat_dispersion_real
_atom_type_scat_dispersion_imag
_atom_type_scat_source
C C 0.0033 0.0016 'International Tables Vol C Tables 4.2.6.8 and 6.1.1.4'
H H 0.0000 0.0000 'International Tables Vol C Tables 4.2.6.8 and 6.1.1.4'
P P 0.1023 0.0942 'International Tables Vol C Tables 4.2.6.8 and 6.1.1.4'
Se Se -0.0929 2.2259 'International Tables Vol C Tables 4.2.6.8 and 6.1.1.4'
Br Br -0.2901 2.4595 'International Tables Vol C Tables 4.2.6.8 and 6.1.1.4'
Au Au -2.0133 8.8022 'International Tables Vol C Tables 4.2.6.8 and 6.1.1.4'

loop_
_geom_angle_atom_site_label_1
_geom_angle_atom_site_label_2
_geom_angle_atom_site_label_3
_geom_angle_site_symmetry_1
_geom_angle_site_symmetry_3
_geom_angle
_geom_angle_publ_flag
C2 P1 C3 . . 109.07(16) ?
C2 P1 C1 . . 116.58(16) ?
C3 P1 C1 . . 108.74(15) ?
C2 P1 Se1 . . 109.29(10) ?
C3 P1 Se1 . . 112.43(11) ?
C1 P1 Se1 . . 100.60(11) ?
P1 Se1 Br1 . . 96.32(3) y
Se1 Br1 Br2 . . 166.590(17) ?
C11 C1 C12 . . 111.0(3) ?
C11 C1 P1 . . 113.7(2) ?
C12 C1 P1 . . 112.8(2) ?
C11 C1 H1 . . 106.2 ?
C12 C1 H1 . . 106.2 ?
P1 C1 H1 . . 106.2 ?
C21 C2 C22 . . 112.1(3) ?
C21 C2 P1 . . 114.8(2) ?
C22 C2 P1 . . 110.6(2) ?
C21 C2 H2 . . 106.2 ?
C22 C2 H2 . . 106.2 ?
P1 C2 H2 . . 106.2 ?
C32 C3 C31 . . 111.8(3) ?
C32 C3 P1 . . 113.5(2) ?
C31 C3 P1 . . 110.8(2) ?
C32 C3 H3 . . 106.8 ?
C31 C3 H3 . . 106.8 ?
P1 C3 H3 . . 106.8 ?
C1 C11 H11A . . 109.5 ?
C1 C11 H11B . . 109.5 ?
H11A C11 H11B . . 109.5 ?
C1 C11 H11C . . 109.5 ?
H11A C11 H11C . . 109.5 ?
H11B C11 H11C . . 109.5 ?
C1 C12 H12A . . 109.5 ?
C1 C12 H12B . . 109.5 ?
H12A C12 H12B . . 109.5 ?
C1 C12 H12C . . 109.5 ?
H12A C12 H12C . . 109.5 ?
H12B C12 H12C . . 109.5 ?
C2 C21 H21A . . 109.5 ?
C2 C21 H21B . . 109.5 ?
H21A C21 H21B . . 109.5 ?
C2 C21 H21C . . 109.5 ?
H21A C21 H21C . . 109.5 ?
H21B C21 H21C . . 109.5 ?
C2 C22 H22A . . 109.5 ?
C2 C22 H22B . . 109.5 ?
H22A C22 H22B . . 109.5 ?
C2 C22 H22C . . 109.5 ?
H22A C22 H22C . . 109.5 ?
H22B C22 H22C . . 109.5 ?
C3 C31 H31A . . 109.5 ?
C3 C31 H31B . . 109.5 ?
H31A C31 H31B . . 109.5 ?
C3 C31 H31C . . 109.5 ?
H31A C31 H31C . . 109.5 ?
H31B C31 H31C . . 109.5 ?
C3 C32 H32A . . 109.5 ?
C3 C32 H32B . . 109.5 ?
H32A C32 H32B . . 109.5 ?
C3 C32 H32C . . 109.5 ?
H32A C32 H32C . . 109.5 ?
H32B C32 H32C . . 109.5 ?
Br2 Au1 Br2 2_665 . 180.0 ?
Br2 Au1 Br3 2_665 . 89.238(13) ?
Br2 Au1 Br3 . . 90.763(13) ?
Br2 Au1 Br3 2_665 2_665 90.762(13) ?
Br2 Au1 Br3 . 2_665 89.237(13) ?
Br3 Au1 Br3 . 2_665 180.0 ?
Au1 Br2 Br1 . . 85.485(12) ?
Br4 Au2 Br4 . 2_756 180.000(16) ?
Br4 Au2 Br5 . . 90.629(12) ?
Br4 Au2 Br5 2_756 . 89.371(12) ?
Br4 Au2 Br5 . 2_756 89.372(12) ?
Br4 Au2 Br5 2_756 2_756 90.628(12) ?
Br5 Au2 Br5 . 2_756 179.999(17) ?

loop_
_geom_bond_atom_site_label_1
_geom_bond_atom_site_label_2
_geom_bond_site_symmetry_2
_geom_bond_distance
_geom_bond_publ_flag
P1 C2 . 1.823(3) ?
P1 C3 . 1.829(3) ?
P1 C1 . 1.832(3) ?
P1 Se1 . 2.2364(9) y
Se1 Br1 . 2.3179(5) y
Br1 Br2 . 3.3445(6) ?
C1 C11 . 1.530(4) ?
C1 C12 . 1.545(5) ?
C1 H1 . 1.0000 ?
C2 C21 . 1.527(5) ?
C2 C22 . 1.533(4) ?
C2 H2 . 1.0000 ?
C3 C32 . 1.526(5) ?
C3 C31 . 1.529(5) ?
C3 H3 . 1.0000 ?
C11 H11A . 0.9800 ?
C11 H11B . 0.9800 ?
C11 H11C . 0.9800 ?
C12 H12A . 0.9800 ?
C12 H12B . 0.9800 ?
C12 H12C . 0.9800 ?
C21 H21A . 0.9800 ?
C21 H21B . 0.9800 ?
C21 H21C . 0.9800 ?
C22 H22A . 0.9800 ?
C22 H22B . 0.9800 ?
C22 H22C . 0.9800 ?
C31 H31A . 0.9800 ?
C31 H31B . 0.9800 ?
C31 H31C . 0.9800 ?
C32 H32A . 0.9800 ?
C32 H32B . 0.9800 ?
C32 H32C . 0.9800 ?
Au1 Br2 2_665 2.4162(4) ?
Au1 Br2 . 2.4162(4) y
Au1 Br3 . 2.4264(4) y
Au1 Br3 2_665 2.4264(4) ?
Au2 Br4 . 2.4230(4) y
Au2 Br4 2_756 2.4230(4) ?
Au2 Br5 . 2.4258(3) y
Au2 Br5 2_756 2.4258(3) ?

loop_
_geom_hbond_atom_site_label_D
_geom_hbond_atom_site_label_H
_geom_hbond_atom_site_label_A
_geom_hbond_site_symmetry_A
_geom_hbond_distance_DH
_geom_hbond_distance_HA
_geom_hbond_distance_DA
_geom_hbond_angle_DHA
_geom_hbond_publ_flag
C21 H21B Br1 . 0.98 3.34 3.927(4) 120.3 yes
C3 H3 Br2 1_565 1.00 3.27 3.788(3) 114.0 yes
C31 H31C Br2 1_565 0.98 3.08 3.836(3) 134.6 yes
C32 H32A Br2 1_565 0.98 2.96 3.740(3) 137.2 yes
C1 H1 Br4 1_565 1.00 3.18 4.045(3) 145.2 yes
C21 H21C Br4 1_455 0.98 3.08 3.953(3) 149.2 yes
C31 H31B Br4 1_565 0.98 3.03 3.972(4) 161.6 yes
C1 H1 Br5 1_565 1.00 2.93 3.756(4) 140.4 yes
C22 H22C Br5 1_465 0.98 3.15 3.893(4) 133.9 yes

loop_
_geom_torsion_atom_site_label_1
_geom_torsion_atom_site_label_2
_geom_torsion_atom_site_label_3
_geom_torsion_atom_site_label_4
_geom_torsion_site_symmetry_1
_geom_torsion_site_symmetry_2
_geom_torsion_site_symmetry_3
_geom_torsion_site_symmetry_4
_geom_torsion
_geom_torsion_publ_flag
C2 P1 Se1 Br1 . . . . 51.37(12) ?
C3 P1 Se1 Br1 . . . . -69.89(12) ?
C1 P1 Se1 Br1 . . . . 174.59(11) y
C2 P1 C1 C11 . . . . -78.8(3) ?
C3 P1 C1 C11 . . . . 44.9(3) ?
Se1 P1 C1 C11 . . . . 163.2(2) ?
C2 P1 C1 C12 . . . . 48.8(3) ?
C3 P1 C1 C12 . . . . 172.6(2) ?
Se1 P1 C1 C12 . . . . -69.2(3) ?
C3 P1 C2 C21 . . . . 171.8(2) ?
C1 P1 C2 C21 . . . . -64.6(3) ?
Se1 P1 C2 C21 . . . . 48.5(3) ?
C3 P1 C2 C22 . . . . -60.0(3) ?
C1 P1 C2 C22 . . . . 63.6(3) ?
Se1 P1 C2 C22 . . . . 176.7(2) ?
C2 P1 C3 C32 . . . . -41.5(3) ?
C1 P1 C3 C32 . . . . -169.6(2) ?
Se1 P1 C3 C32 . . . . 79.9(3) ?
C2 P1 C3 C31 . . . . -168.3(2) ?
C1 P1 C3 C31 . . . . 63.6(3) ?
Se1 P1 C3 C31 . . . . -46.9(2) ?
